data_1516889
loop_
_publ_author_name
'Tsoureas, Nikolaos'
'Castro, Ludovic'
'Kilpatrick, Alexander F. R.'
'Cloke, F. Geoffey N.'
'Maron, Laurent'

_publ_section_title
;
 Controlling selectivity in the reductive activation of CO2by mixed
 sandwich uranium(iii) complexes
;
_journal_issue 10
_journal_name_full 'Chemical Science'
_journal_page_first 3777
_journal_paper_doi 10.1039/C4SC01401D
_journal_volume 5
_journal_year 2014
_chemical_compound_source 'synthesis as described'
_chemical_formula_moiety 'C50 H78 O4 Si4 U2'
_chemical_formula_sum 'C50 H78 O4 Si4 U2'
_chemical_formula_weight 1331.54
_chemical_name_common 7
_chemical_name_systematic 7
_space_group_crystal_system orthorhombic
_space_group_IT_number 61
_space_group_name_Hall '-P 2ac 2ab'
_space_group_name_H-M_alt 'P b c a'
_symmetry_space_group_name_Hall '-P 2ac 2ab'
_symmetry_space_group_name_H-M 'P b c a'
_atom_sites_solution_hydrogens geom
_audit_creation_method SHELXL-2013
_cell_angle_alpha 90
_cell_angle_beta 90
_cell_angle_gamma 90
_cell_formula_units_Z 4
_cell_length_a 10.480(2)
_cell_length_b 21.616(4)
_cell_length_c 23.669(5)
_cell_measurement_reflns_used 67463
_cell_measurement_temperature 173(2)
_cell_measurement_theta_max 27.485
_cell_measurement_theta_min 0.998
_cell_volume 5361.9(18)
_computing_cell_refinement 'HKL Scalepack (Otwinowski & Minor 1997)'
_computing_data_collection 'Collect (Bruker AXS BV, 1997-2004)'
_computing_data_reduction
;
'HKL Denzo and Scalepack (Otwinowski & Minor 1997)'
;
_computing_structure_refinement 'SHELXL-2013 (Sheldrick, 2013)'
_computing_structure_solution 'SHELXL-2013 (Sheldrick, 2013)'
_diffrn_ambient_temperature 173(2)
_diffrn_detector_area_resol_mean 9
_diffrn_measured_fraction_theta_full 0.998
_diffrn_measured_fraction_theta_max 0.998
_diffrn_measurement_device_type KappaCCD
_diffrn_measurement_method 'CCD rotation images, thick slices'
_diffrn_radiation_monochromator 'horizonally mounted graphite crystal'
_diffrn_radiation_source 'fine-focus sealed tube'
_diffrn_radiation_type MoK\a
_diffrn_radiation_wavelength 0.71073
_diffrn_reflns_av_R_equivalents 0.1878
_diffrn_reflns_av_unetI/netI 0.1487
_diffrn_reflns_Laue_measured_fraction_full 0.998
_diffrn_reflns_Laue_measured_fraction_max 0.998
_diffrn_reflns_limit_h_max 13
_diffrn_reflns_limit_h_min -12
_diffrn_reflns_limit_k_max 27
_diffrn_reflns_limit_k_min -21
_diffrn_reflns_limit_l_max 29
_diffrn_reflns_limit_l_min -29
_diffrn_reflns_number 33451
_diffrn_reflns_point_group_measured_fraction_full 0.998
_diffrn_reflns_point_group_measured_fraction_max 0.998
_diffrn_reflns_theta_full 25.242
_diffrn_reflns_theta_max 26.371
_diffrn_reflns_theta_min 3.197
_exptl_absorpt_coefficient_mu 6.162
_exptl_absorpt_correction_T_max 0.887
_exptl_absorpt_correction_T_min 0.709
_exptl_absorpt_correction_type multi-scan
_exptl_absorpt_process_details 'SADABS 2007/2 (Sheldrick, G.M., 2007)'
_exptl_crystal_colour Red
_exptl_crystal_density_diffrn 1.649
_exptl_crystal_description Plate
_exptl_crystal_F_000 2600
_exptl_crystal_size_max 0.060
_exptl_crystal_size_mid 0.030
_exptl_crystal_size_min 0.020
_refine_diff_density_max 1.420
_refine_diff_density_min -1.259
_refine_diff_density_rms 0.209
_refine_ls_extinction_method none
_refine_ls_goodness_of_fit_ref 1.065
_refine_ls_hydrogen_treatment constr
_refine_ls_matrix_type full
_refine_ls_number_parameters 271
_refine_ls_number_reflns 5455
_refine_ls_number_restraints 0
_refine_ls_restrained_S_all 1.065
_refine_ls_R_factor_all 0.1760
_refine_ls_R_factor_gt 0.0787
_refine_ls_shift/su_max 0.001
_refine_ls_shift/su_mean 0.000
_refine_ls_structure_factor_coef Fsqd
_refine_ls_weighting_details 'w=1/[\s^2^(Fo^2^)+81.9440P] where P=(Fo^2^+2Fc^2^)/3'
_refine_ls_weighting_scheme calc
_refine_ls_wR_factor_gt 0.1014
_refine_ls_wR_factor_ref 0.1221
_reflns_Friedel_coverage 0.000
_reflns_number_gt 2945
_reflns_number_total 5455
_reflns_threshold_expression 'I > 2\s(I)'
_cod_data_source_file c4sc01401d2.cif
_cod_data_source_block 7
_cod_depositor_comments 'Adding full bibliography for 1516885--1516894.cif.'
_cod_database_code 1516889
_shelx_space_group_comment
;
The symmetry employed for this shelxl refinement is uniquely defined
by the following loop, which should always be used as a source of
symmetry information in preference to the above space-group names.
They are only intended as comments.
;
_shelxl_version_number 2013-3

loop_
_space_group_symop_operation_xyz
'x, y, z'
'-x+1/2, -y, z+1/2'
'x+1/2, -y+1/2, -z'
'-x, y+1/2, -z+1/2'
'-x, -y, -z'
'x-1/2, y, -z-1/2'
'-x-1/2, y-1/2, z'
'x, -y-1/2, z-1/2'

loop_
_atom_site_label
_atom_site_type_symbol
_atom_site_fract_x
_atom_site_fract_y
_atom_site_fract_z
_atom_site_U_iso_or_equiv
_atom_site_adp_type
_atom_site_occupancy
_atom_site_site_symmetry_order
_atom_site_calc_flag
_atom_site_refinement_flags_posn
_atom_site_refinement_flags_adp
C1 C 0.4937(11) -0.0352(6) 0.4969(6) 0.032(4) Uani 1 1 d . .
C2 C 0.5133(13) 0.0993(6) 0.3401(6) 0.031(3) Uani 1 1 d . .
C3 C 0.5817(12) 0.0459(6) 0.3502(6) 0.036(4) Uani 1 1 d . .
H3 H 0.6628 0.0557 0.3657 0.043 Uiso 1 1 calc R U
C4 C 0.5685(11) -0.0184(7) 0.3444(5) 0.033(3) Uani 1 1 d . .
H4 H 0.6423 -0.0390 0.3582 0.039 Uiso 1 1 calc R U
C5 C 0.4773(11) -0.0622(7) 0.3241(6) 0.032(3) Uani 1 1 d . .
C6 C 0.3610(13) -0.0501(7) 0.2954(6) 0.040(4) Uani 1 1 d . .
H6 H 0.3151 -0.0871 0.2879 0.048 Uiso 1 1 calc R U
C7 C 0.2957(12) 0.0029(6) 0.2750(5) 0.033(4) Uani 1 1 d . .
H7 H 0.2250 -0.0075 0.2517 0.039 Uiso 1 1 calc R U
C8 C 0.3109(12) 0.0673(7) 0.2811(5) 0.040(4) Uani 1 1 d . .
H8 H 0.2467 0.0895 0.2613 0.048 Uiso 1 1 calc R U
C9 C 0.3960(12) 0.1072(7) 0.3087(6) 0.037(4) Uani 1 1 d . .
H9 H 0.3707 0.1493 0.3061 0.044 Uiso 1 1 calc R U
C10 C 0.4672(14) 0.2323(6) 0.3837(8) 0.069(5) Uani 1 1 d . .
H10A H 0.4184 0.2166 0.4160 0.103 Uiso 1 1 calc R U
H10B H 0.4092 0.2403 0.3521 0.103 Uiso 1 1 calc R U
H10C H 0.5102 0.2708 0.3944 0.103 Uiso 1 1 calc R U
C11 C 0.6772(16) 0.2053(7) 0.3014(7) 0.070(5) Uani 1 1 d . .
H11A H 0.7421 0.1752 0.2898 0.105 Uiso 1 1 calc R U
H11B H 0.7187 0.2442 0.3121 0.105 Uiso 1 1 calc R U
H11C H 0.6184 0.2128 0.2699 0.105 Uiso 1 1 calc R U
C12 C 0.6968(14) 0.1644(7) 0.4237(7) 0.063(5) Uani 1 1 d . .
H12A H 0.7629 0.1340 0.4141 0.094 Uiso 1 1 calc R U
H12B H 0.6483 0.1497 0.4565 0.094 Uiso 1 1 calc R U
H12C H 0.7370 0.2041 0.4328 0.094 Uiso 1 1 calc R U
C13 C 0.5565(13) -0.1784(7) 0.2645(6) 0.052(4) Uani 1 1 d . .
H13A H 0.6314 -0.1561 0.2503 0.078 Uiso 1 1 calc R U
H13B H 0.4856 -0.1735 0.2379 0.078 Uiso 1 1 calc R U
H13C H 0.5771 -0.2224 0.2686 0.078 Uiso 1 1 calc R U
C14 C 0.6382(16) -0.1593(6) 0.3853(7) 0.069(5) Uani 1 1 d . .
H14A H 0.7153 -0.1375 0.3728 0.104 Uiso 1 1 calc R U
H14B H 0.6560 -0.2038 0.3878 0.104 Uiso 1 1 calc R U
H14C H 0.6123 -0.1438 0.4224 0.104 Uiso 1 1 calc R U
C15 C 0.3694(15) -0.1890(7) 0.3610(8) 0.075(6) Uani 1 1 d . .
H15A H 0.3915 -0.2328 0.3657 0.113 Uiso 1 1 calc R U
H15B H 0.2991 -0.1852 0.3339 0.113 Uiso 1 1 calc R U
H15C H 0.3431 -0.1718 0.3975 0.113 Uiso 1 1 calc R U
C16 C 0.0532(14) 0.1171(8) 0.3444(7) 0.076(6) Uani 1 1 d . .
H16A H 0.0236 0.0967 0.3097 0.115 Uiso 1 1 calc R U
H16B H 0.1229 0.1456 0.3352 0.115 Uiso 1 1 calc R U
H16C H -0.0175 0.1401 0.3614 0.115 Uiso 1 1 calc R U
C17 C 0.0192(12) -0.0307(8) 0.3333(6) 0.060(5) Uani 1 1 d . .
H17A H -0.0008 -0.0011 0.3032 0.090 Uiso 1 1 calc R U
H17B H -0.0598 -0.0498 0.3469 0.090 Uiso 1 1 calc R U
H17C H 0.0760 -0.0629 0.3184 0.090 Uiso 1 1 calc R U
C18 C 0.1173(13) -0.0922(7) 0.4476(7) 0.054(5) Uani 1 1 d . .
H18A H 0.1546 -0.0987 0.4851 0.082 Uiso 1 1 calc R U
H18B H 0.1630 -0.1174 0.4198 0.082 Uiso 1 1 calc R U
H18C H 0.0272 -0.1043 0.4482 0.082 Uiso 1 1 calc R U
C19 C 0.2010(11) 0.0153(7) 0.5304(5) 0.043(4) Uani 1 1 d . .
H19A H 0.2256 0.0552 0.5467 0.064 Uiso 1 1 calc R U
H19B H 0.2722 -0.0138 0.5338 0.064 Uiso 1 1 calc R U
H19C H 0.1267 -0.0010 0.5507 0.064 Uiso 1 1 calc R U
C20 C 0.1776(14) 0.1451(6) 0.4640(6) 0.050(4) Uani 1 1 d . .
H20A H 0.1572 0.1760 0.4352 0.076 Uiso 1 1 calc R U
H20B H 0.2679 0.1484 0.4743 0.076 Uiso 1 1 calc R U
H20C H 0.1248 0.1523 0.4976 0.076 Uiso 1 1 calc R U
C21 C 0.1511(12) 0.0809(6) 0.4410(5) 0.031(3) Uani 1 1 d . .
C22 C 0.1677(11) 0.0238(7) 0.4688(5) 0.035(3) Uani 1 1 d . .
C23 C 0.1283(11) -0.0233(8) 0.4314(6) 0.035(3) Uani 1 1 d . .
C24 C 0.0853(11) 0.0029(7) 0.3821(6) 0.040(4) Uani 1 1 d . .
C25 C 0.1013(11) 0.0679(7) 0.3863(7) 0.045(4) Uani 1 1 d . .
O2 O 0.4215(7) -0.0522(4) 0.4561(3) 0.027(2) Uani 1 1 d . .
O1 O 0.4482(7) 0.0692(4) 0.4685(3) 0.027(2) Uani 1 1 d . .
Si1 Si 0.5872(4) 0.1744(2) 0.36244(19) 0.0440(11) Uani 1 1 d . .
Si2 Si 0.5100(4) -0.1462(2) 0.3345(2) 0.0433(11) Uani 1 1 d . .
U1 U 0.34755(4) 0.02158(2) 0.38647(2) 0.02896(15) Uani 1 1 d . .

loop_
_atom_site_aniso_label
_atom_site_aniso_U_11
_atom_site_aniso_U_22
_atom_site_aniso_U_33
_atom_site_aniso_U_23
_atom_site_aniso_U_13
_atom_site_aniso_U_12
C1 0.020(7) 0.032(9) 0.043(10) -0.002(8) 0.017(6) 0.005(6)
C2 0.056(10) 0.021(8) 0.016(8) 0.000(7) -0.004(7) 0.013(7)
C3 0.028(8) 0.042(9) 0.036(9) 0.001(8) 0.007(6) -0.008(7)
C4 0.023(7) 0.042(9) 0.033(8) 0.017(9) 0.013(6) 0.016(8)
C5 0.015(7) 0.051(9) 0.031(9) 0.003(7) 0.009(6) -0.004(7)
C6 0.028(8) 0.062(10) 0.030(9) 0.001(8) 0.004(7) -0.010(8)
C7 0.027(7) 0.051(10) 0.019(8) 0.005(7) -0.004(6) -0.006(6)
C8 0.041(9) 0.057(11) 0.022(8) 0.005(8) -0.001(6) 0.012(8)
C9 0.037(8) 0.040(9) 0.034(9) 0.008(8) 0.005(7) 0.006(7)
C10 0.061(10) 0.048(10) 0.097(15) -0.014(11) 0.006(11) 0.005(8)
C11 0.097(15) 0.047(10) 0.066(12) -0.004(9) 0.003(10) -0.030(10)
C12 0.061(11) 0.059(11) 0.068(13) 0.004(10) -0.004(9) -0.014(9)
C13 0.049(10) 0.069(11) 0.038(10) -0.018(9) -0.008(7) 0.016(8)
C14 0.101(13) 0.042(9) 0.065(11) -0.004(10) 0.023(12) 0.028(10)
C15 0.064(12) 0.041(9) 0.121(17) 0.018(10) 0.024(11) -0.009(9)
C16 0.050(10) 0.122(17) 0.058(13) 0.022(12) 0.027(9) 0.038(11)
C17 0.035(8) 0.106(14) 0.039(10) -0.010(11) -0.001(7) -0.013(10)
C18 0.037(9) 0.048(11) 0.078(13) -0.018(10) 0.014(8) 0.004(7)
C19 0.029(7) 0.058(10) 0.042(9) 0.000(9) -0.004(6) -0.006(8)
C20 0.053(10) 0.040(9) 0.058(11) 0.004(8) 0.014(8) 0.014(8)
C21 0.016(6) 0.053(10) 0.026(8) 0.013(7) 0.005(7) 0.008(8)
C22 0.019(6) 0.049(8) 0.037(8) -0.007(9) -0.006(6) 0.016(8)
C23 0.028(7) 0.045(8) 0.032(8) 0.006(9) 0.006(6) 0.012(8)
C24 0.023(6) 0.074(12) 0.024(8) -0.014(8) 0.006(6) -0.004(6)
C25 0.022(6) 0.073(11) 0.040(9) 0.006(11) 0.013(8) 0.015(7)
O2 0.025(5) 0.033(5) 0.022(5) 0.006(4) -0.004(4) -0.004(4)
O1 0.022(4) 0.037(6) 0.021(5) 0.001(5) 0.001(4) 0.006(4)
Si1 0.046(2) 0.038(3) 0.049(3) 0.003(2) 0.006(2) -0.004(2)
Si2 0.039(2) 0.044(3) 0.047(3) -0.004(2) 0.000(2) 0.005(2)
U1 0.0224(2) 0.0381(3) 0.0264(2) 0.0025(3) 0.0004(3) 0.0014(3)

loop_
_atom_type_symbol
_atom_type_description
_atom_type_scat_dispersion_real
_atom_type_scat_dispersion_imag
_atom_type_scat_source
C C 0.0033 0.0016 'International Tables Vol C Tables 4.2.6.8 and 6.1.1.4'
O O 0.0106 0.0060 'International Tables Vol C Tables 4.2.6.8 and 6.1.1.4'
Si Si 0.0817 0.0704 'International Tables Vol C Tables 4.2.6.8 and 6.1.1.4'
U U -9.6767 9.6646 'International Tables Vol C Tables 4.2.6.8 and 6.1.1.4'
H H 0.0000 0.0000 'International Tables Vol C Tables 4.2.6.8 and 6.1.1.4'

loop_
_geom_angle_atom_site_label_1
_geom_angle_atom_site_label_2
_geom_angle_atom_site_label_3
_geom_angle
_geom_angle_site_symmetry_1
_geom_angle_site_symmetry_3
O1 C1 O2 127.7(12) 5_656 .
O1 C1 C1 118.3(17) 5_656 5_656
O2 C1 C1 114.0(16) . 5_656
C3 C2 C9 129.0(13) . .
C3 C2 Si1 117.5(10) . .
C9 C2 Si1 113.2(10) . .
C3 C2 U1 74.9(8) . .
C9 C2 U1 74.4(8) . .
Si1 C2 U1 134.6(6) . .
C2 C3 C4 139.5(14) . .
C2 C3 U1 75.0(8) . .
C4 C3 U1 75.1(7) . .
C2 C3 H3 110.2 . .
C4 C3 H3 110.2 . .
U1 C3 H3 138.2 . .
C3 C4 C5 139.0(13) . .
C3 C4 U1 74.2(8) . .
C5 C4 U1 76.1(7) . .
C3 C4 H4 110.5 . .
C5 C4 H4 110.5 . .
U1 C4 H4 137.0 . .
C6 C5 C4 127.8(13) . .
C6 C5 Si2 113.6(10) . .
C4 C5 Si2 118.5(10) . .
C6 C5 U1 72.9(8) . .
C4 C5 U1 73.1(7) . .
Si2 C5 U1 132.3(6) . .
C7 C6 C5 136.6(13) . .
C7 C6 U1 77.3(8) . .
C5 C6 U1 76.4(8) . .
C7 C6 H6 111.7 . .
C5 C6 H6 111.7 . .
U1 C6 H6 128.0 . .
C8 C7 C6 135.1(13) . .
C8 C7 U1 74.4(8) . .
C6 C7 U1 72.2(7) . .
C8 C7 H7 112.5 . .
C6 C7 H7 112.5 . .
U1 C7 H7 138.8 . .
C9 C8 C7 136.7(13) . .
C9 C8 U1 72.9(8) . .
C7 C8 U1 75.5(8) . .
C9 C8 H8 111.6 . .
C7 C8 H8 111.6 . .
U1 C8 H8 137.6 . .
C8 C9 C2 135.0(13) . .
C8 C9 U1 76.9(8) . .
C2 C9 U1 74.0(8) . .
C8 C9 H9 112.5 . .
C2 C9 H9 112.5 . .
U1 C9 H9 131.1 . .
Si1 C10 H10A 109.5 . .
Si1 C10 H10B 109.5 . .
H10A C10 H10B 109.5 . .
Si1 C10 H10C 109.5 . .
H10A C10 H10C 109.5 . .
H10B C10 H10C 109.5 . .
Si1 C11 H11A 109.5 . .
Si1 C11 H11B 109.5 . .
H11A C11 H11B 109.5 . .
Si1 C11 H11C 109.5 . .
H11A C11 H11C 109.5 . .
H11B C11 H11C 109.5 . .
Si1 C12 H12A 109.5 . .
Si1 C12 H12B 109.5 . .
H12A C12 H12B 109.5 . .
Si1 C12 H12C 109.5 . .
H12A C12 H12C 109.5 . .
H12B C12 H12C 109.5 . .
Si2 C13 H13A 109.5 . .
Si2 C13 H13B 109.5 . .
H13A C13 H13B 109.5 . .
Si2 C13 H13C 109.5 . .
H13A C13 H13C 109.5 . .
H13B C13 H13C 109.5 . .
Si2 C14 H14A 109.5 . .
Si2 C14 H14B 109.5 . .
H14A C14 H14B 109.5 . .
Si2 C14 H14C 109.5 . .
H14A C14 H14C 109.5 . .
H14B C14 H14C 109.5 . .
Si2 C15 H15A 109.5 . .
Si2 C15 H15B 109.5 . .
H15A C15 H15B 109.5 . .
Si2 C15 H15C 109.5 . .
H15A C15 H15C 109.5 . .
H15B C15 H15C 109.5 . .
C25 C16 H16A 109.5 . .
C25 C16 H16B 109.5 . .
H16A C16 H16B 109.5 . .
C25 C16 H16C 109.5 . .
H16A C16 H16C 109.5 . .
H16B C16 H16C 109.5 . .
C24 C17 H17A 109.5 . .
C24 C17 H17B 109.5 . .
H17A C17 H17B 109.5 . .
C24 C17 H17C 109.5 . .
H17A C17 H17C 109.5 . .
H17B C17 H17C 109.5 . .
C23 C18 H18A 109.5 . .
C23 C18 H18B 109.5 . .
H18A C18 H18B 109.5 . .
C23 C18 H18C 109.5 . .
H18A C18 H18C 109.5 . .
H18B C18 H18C 109.5 . .
C22 C19 H19A 109.5 . .
C22 C19 H19B 109.5 . .
H19A C19 H19B 109.5 . .
C22 C19 H19C 109.5 . .
H19A C19 H19C 109.5 . .
H19B C19 H19C 109.5 . .
C21 C20 H20A 109.5 . .
C21 C20 H20B 109.5 . .
H20A C20 H20B 109.5 . .
C21 C20 H20C 109.5 . .
H20A C20 H20C 109.5 . .
H20B C20 H20C 109.5 . .
C22 C21 C25 107.3(12) . .
C22 C21 C20 127.6(13) . .
C25 C21 C20 125.1(13) . .
C22 C21 U1 73.6(7) . .
C25 C21 U1 75.9(7) . .
C20 C21 U1 117.3(9) . .
C21 C22 C23 107.5(12) . .
C21 C22 C19 125.9(14) . .
C23 C22 C19 125.9(14) . .
C21 C22 U1 76.4(7) . .
C23 C22 U1 74.9(7) . .
C19 C22 U1 122.1(7) . .
C24 C23 C22 109.4(13) . .
C24 C23 C18 125.9(14) . .
C22 C23 C18 124.2(13) . .
C24 C23 U1 78.3(7) . .
C22 C23 U1 74.9(7) . .
C18 C23 U1 120.4(8) . .
C23 C24 C25 108.1(14) . .
C23 C24 C17 126.4(14) . .
C25 C24 C17 125.3(15) . .
C23 C24 U1 72.8(7) . .
C25 C24 U1 74.7(7) . .
C17 C24 U1 123.0(8) . .
C24 C25 C21 107.7(14) . .
C24 C25 C16 126.8(16) . .
C21 C25 C16 124.7(15) . .
C24 C25 U1 75.6(7) . .
C21 C25 U1 74.2(7) . .
C16 C25 U1 123.7(9) . .
C1 O2 U1 120.9(8) . .
C1 O1 U1 118.9(9) 5_656 .
C10 Si1 C11 108.4(8) . .
C10 Si1 C12 106.7(8) . .
C11 Si1 C12 109.6(8) . .
C10 Si1 C2 112.5(7) . .
C11 Si1 C2 107.6(7) . .
C12 Si1 C2 111.9(7) . .
C14 Si2 C15 106.5(8) . .
C14 Si2 C13 109.6(7) . .
C15 Si2 C13 108.9(8) . .
C14 Si2 C5 112.0(6) . .
C15 Si2 C5 112.7(6) . .
C13 Si2 C5 107.2(7) . .
O2 U1 O1 66.3(3) . .
O2 U1 C2 119.3(3) . .
O1 U1 C2 77.2(3) . .
O2 U1 C3 93.2(4) . .
O1 U1 C3 76.9(4) . .
C2 U1 C3 30.1(4) . .
O2 U1 C6 98.7(4) . .
O1 U1 C6 150.3(4) . .
C2 U1 C6 89.9(4) . .
C3 U1 C6 78.7(4) . .
O2 U1 C9 150.3(3) . .
O1 U1 C9 100.1(4) . .
C2 U1 C9 31.6(4) . .
C3 U1 C9 57.4(4) . .
C6 U1 C9 80.4(4) . .
O2 U1 C4 76.3(3) . .
O1 U1 C4 93.3(3) . .
C2 U1 C4 58.8(4) . .
C3 U1 C4 30.6(4) . .
C6 U1 C4 57.5(4) . .
C9 U1 C4 78.5(4) . .
O2 U1 C5 76.7(4) . .
O1 U1 C5 120.0(3) . .
C2 U1 C5 82.5(4) . .
C3 U1 C5 59.4(4) . .
C6 U1 C5 30.7(4) . .
C9 U1 C5 89.6(4) . .
C4 U1 C5 30.9(4) . .
O2 U1 C8 155.8(4) . .
O1 U1 C8 129.8(4) . .
C2 U1 C8 58.8(4) . .
C3 U1 C8 76.1(4) . .
C6 U1 C8 58.2(5) . .
C9 U1 C8 30.3(4) . .
C4 U1 C8 84.1(4) . .
C5 U1 C8 79.2(4) . .
O2 U1 C23 76.6(3) . .
O1 U1 C23 101.9(3) . .
C2 U1 C23 160.6(4) . .
C3 U1 C23 169.1(4) . .
C6 U1 C23 98.9(4) . .
C9 U1 C23 133.0(4) . .
C4 U1 C23 140.1(5) . .
C5 U1 C23 113.6(4) . .
C8 U1 C23 111.8(4) . .
O2 U1 C22 75.2(3) . .
O1 U1 C22 73.8(3) . .
C2 U1 C22 137.8(4) . .
C3 U1 C22 150.7(4) . .
C6 U1 C22 129.1(4) . .
C9 U1 C22 128.2(4) . .
C4 U1 C22 151.4(4) . .
C5 U1 C22 138.9(4) . .
C8 U1 C22 123.8(4) . .
C23 U1 C22 30.2(4) . .
O2 U1 C7 128.7(4) . .
O1 U1 C7 157.0(3) . .
C2 U1 C7 79.9(4) . .
C3 U1 C7 84.3(4) . .
C6 U1 C7 30.5(4) . .
C9 U1 C7 58.0(4) . .
C4 U1 C7 76.3(4) . .
C5 U1 C7 58.1(4) . .
C8 U1 C7 30.1(4) . .
C23 U1 C7 99.1(4) . .
C22 U1 C7 124.1(4) . .

loop_
_geom_bond_atom_site_label_1
_geom_bond_atom_site_label_2
_geom_bond_distance
_geom_bond_site_symmetry_2
C1 O1 1.257(15) 5_656
C1 O2 1.281(15) .
C1 C1 1.54(3) 5_656
C2 C3 1.379(17) .
C2 C9 1.447(17) .
C2 Si1 1.875(14) .
C2 U1 2.653(14) .
C3 C4 1.403(18) .
C3 U1 2.653(13) .
C3 H3 0.9500 .
C4 C5 1.429(18) .
C4 U1 2.664(11) .
C4 H4 0.9500 .
C5 C6 1.419(17) .
C5 Si2 1.864(14) .
C5 U1 2.703(13) .
C6 C7 1.419(17) .
C6 U1 2.658(14) .
C6 H6 0.9500 .
C7 C8 1.409(18) .
C7 U1 2.724(13) .
C7 H7 0.9500 .
C8 C9 1.402(18) .
C8 U1 2.710(13) .
C8 H8 0.9500 .
C9 U1 2.659(14) .
C9 H9 0.9500 .
C10 Si1 1.844(14) .
C10 H10A 0.9800 .
C10 H10B 0.9800 .
C10 H10C 0.9800 .
C11 Si1 1.850(16) .
C11 H11A 0.9800 .
C11 H11B 0.9800 .
C11 H11C 0.9800 .
C12 Si1 1.863(15) .
C12 H12A 0.9800 .
C12 H12B 0.9800 .
C12 H12C 0.9800 .
C13 Si2 1.860(14) .
C13 H13A 0.9800 .
C13 H13B 0.9800 .
C13 H13C 0.9800 .
C14 Si2 1.825(17) .
C14 H14A 0.9800 .
C14 H14B 0.9800 .
C14 H14C 0.9800 .
C15 Si2 1.851(14) .
C15 H15A 0.9800 .
C15 H15B 0.9800 .
C15 H15C 0.9800 .
C16 C25 1.54(2) .
C16 H16A 0.9800 .
C16 H16B 0.9800 .
C16 H16C 0.9800 .
C17 C24 1.531(18) .
C17 H17A 0.9800 .
C17 H17B 0.9800 .
C17 H17C 0.9800 .
C18 C23 1.543(19) .
C18 H18A 0.9800 .
C18 H18B 0.9800 .
C18 H18C 0.9800 .
C19 C22 1.509(16) .
C19 H19A 0.9800 .
C19 H19B 0.9800 .
C19 H19C 0.9800 .
C20 C21 1.516(18) .
C20 H20A 0.9800 .
C20 H20B 0.9800 .
C20 H20C 0.9800 .
C21 C22 1.411(18) .
C21 C25 1.423(19) .
C21 U1 2.747(13) .
C22 C23 1.412(19) .
C22 U1 2.712(12) .
C23 C24 1.373(18) .
C23 U1 2.711(12) .
C24 C25 1.418(19) .
C24 U1 2.780(11) .
C25 U1 2.768(11) .
O2 U1 2.421(8) .
O1 C1 1.257(15) 5_656
O1 U1 2.437(8) .

loop_
_geom_torsion_atom_site_label_1
_geom_torsion_atom_site_label_2
_geom_torsion_atom_site_label_3
_geom_torsion_atom_site_label_4
_geom_torsion
_geom_torsion_site_symmetry_1
C9 C2 C3 C4 -11(3) .
Si1 C2 C3 C4 176.4(15) .
U1 C2 C3 C4 43.6(18) .
C9 C2 C3 U1 -54.8(14) .
Si1 C2 C3 U1 132.8(9) .
C2 C3 C4 C5 2(3) .
U1 C3 C4 C5 45.1(17) .
C2 C3 C4 U1 -43.6(18) .
C3 C4 C5 C6 7(3) .
U1 C4 C5 C6 51.3(13) .
C3 C4 C5 Si2 -174.1(14) .
U1 C4 C5 Si2 -129.5(8) .
C3 C4 C5 U1 -44.6(17) .
C4 C5 C6 C7 3(3) .
Si2 C5 C6 C7 -176.4(13) .
U1 C5 C6 C7 54.2(16) .
C4 C5 C6 U1 -51.4(13) .
Si2 C5 C6 U1 129.4(8) .
C5 C6 C7 C8 -10(3) .
U1 C6 C7 C8 43.8(16) .
C5 C6 C7 U1 -53.9(16) .
C6 C7 C8 C9 1(3) .
U1 C7 C8 C9 44.2(16) .
C6 C7 C8 U1 -43.2(15) .
C7 C8 C9 C2 6(3) .
U1 C8 C9 C2 50.6(15) .
C7 C8 C9 U1 -44.9(16) .
C3 C2 C9 C8 3(3) .
Si1 C2 C9 C8 176.1(13) .
U1 C2 C9 C8 -51.6(16) .
C3 C2 C9 U1 55.0(14) .
Si1 C2 C9 U1 -132.4(8) .
C25 C21 C22 C23 0.0(13) .
C20 C21 C22 C23 178.8(12) .
U1 C21 C22 C23 -69.0(8) .
C25 C21 C22 C19 -171.0(11) .
C20 C21 C22 C19 8(2) .
U1 C21 C22 C19 120.0(12) .
C25 C21 C22 U1 69.0(9) .
C20 C21 C22 U1 -112.2(13) .
C21 C22 C23 C24 -1.4(13) .
C19 C22 C23 C24 169.6(11) .
U1 C22 C23 C24 -71.5(9) .
C21 C22 C23 C18 -173.1(11) .
C19 C22 C23 C18 -2.1(19) .
U1 C22 C23 C18 116.8(11) .
C21 C22 C23 U1 70.1(9) .
C19 C22 C23 U1 -118.9(11) .
C22 C23 C24 C25 2.3(14) .
C18 C23 C24 C25 173.8(11) .
U1 C23 C24 C25 -67.0(9) .
C22 C23 C24 C17 -172.1(11) .
C18 C23 C24 C17 -1(2) .
U1 C23 C24 C17 118.6(12) .
C22 C23 C24 U1 69.3(8) .
C18 C23 C24 U1 -119.3(12) .
C23 C24 C25 C21 -2.3(14) .
C17 C24 C25 C21 172.2(11) .
U1 C24 C25 C21 -67.9(9) .
C23 C24 C25 C16 -172.7(12) .
C17 C24 C25 C16 2(2) .
U1 C24 C25 C16 121.7(13) .
C23 C24 C25 U1 65.7(9) .
C17 C24 C25 U1 -119.9(12) .
C22 C21 C25 C24 1.4(14) .
C20 C21 C25 C24 -177.4(12) .
U1 C21 C25 C24 68.9(9) .
C22 C21 C25 C16 172.0(12) .
C20 C21 C25 C16 -7(2) .
U1 C21 C25 C16 -120.4(12) .
C22 C21 C25 U1 -67.5(9) .
C20 C21 C25 U1 113.7(13) .
O1 C1 O2 U1 -170.2(9) 5_656
C1 C1 O2 U1 10.8(16) 5_656
C3 C2 Si1 C10 -148.5(12) .
C9 C2 Si1 C10 38.0(13) .
U1 C2 Si1 C10 -52.7(12) .
C3 C2 Si1 C11 92.1(12) .
C9 C2 Si1 C11 -81.4(12) .
U1 C2 Si1 C11 -172.1(9) .
C3 C2 Si1 C12 -28.4(13) .
C9 C2 Si1 C12 158.1(10) .
U1 C2 Si1 C12 67.4(11) .
C6 C5 Si2 C14 -166.5(10) .
C4 C5 Si2 C14 14.2(12) .
U1 C5 Si2 C14 -78.5(10) .
C6 C5 Si2 C15 -46.4(12) .
C4 C5 Si2 C15 134.3(11) .
U1 C5 Si2 C15 41.6(11) .
C6 C5 Si2 C13 73.3(11) .
C4 C5 Si2 C13 -106.0(11) .
U1 C5 Si2 C13 161.3(8) .
